data_6000227
loop_
_publ_author_name
'Rabanal, M. E.'
'Varez, A.'
'Amador, U.'
'Dompablo, E. A. Y.'
'Garcia-Alvarado, F.'

_publ_section_title
;
 Structure and reaction with lithium of tetragonal pyrochlore-like
 compound Sm~2~Ti~2~O~7~
;
_journal_name_full 'Journal of Materials Processing Technology'
_journal_page_first 529
_journal_page_last 533
_journal_paper_doi 10.1016/S0924-0136(99)00211-3
_journal_volume 92-93
_journal_year 1999
_chemical_formula_sum 'O7 Sm2 Ti2'
_space_group_name_H-M_alt 'I 41/a m d'
_cell_angle_alpha 90.000
_cell_angle_beta 90.000
_cell_angle_gamma 90.000
_cell_length_a 7.2080
_cell_length_b 7.2080
_cell_length_c 10.1980
_cell_volume 529.84
_cod_database_code 6000227

loop_
_atom_site_label
_atom_site_fract_x
_atom_site_fract_y
_atom_site_fract_z
? ? ? ?
